data_1543800
loop_
_publ_author_name
'Kashinath, K.'
'Jachak, Gorakhnath R.'
'Athawale, Paresh R.'
'Marelli, Udaya Kiran'
'Gonnade, Rajesh G.'
'Reddy, D. Srinivasa'

_publ_section_title
;
 Total Synthesis of the Marine Natural Product Solomonamide B Necessitates
 Stereochemical Revision.
;
_journal_issue 13
_journal_name_full 'Organic letters'
_journal_page_first 3178
_journal_page_last 3181
_journal_paper_doi 10.1021/acs.orglett.6b01395
_journal_volume 18
_journal_year 2016
_chemical_absolute_configuration syn
_chemical_formula_moiety 'C30 H38 N4 O7'
_chemical_formula_sum 'C30 H38 N4 O7'
_chemical_formula_weight 566.64
_chemical_name_systematic
;
 ?
;
_space_group_crystal_system monoclinic
_space_group_IT_number 5
_space_group_name_Hall 'C 2y'
_space_group_name_H-M_alt 'C 1 2 1'
_symmetry_space_group_name_Hall 'C 2y'
_symmetry_space_group_name_H-M 'C 1 2 1'
_atom_sites_solution_hydrogens geom
_audit_creation_method SHELXL-2013
_cell_angle_alpha 90
_cell_angle_beta 91.077(4)
_cell_angle_gamma 90
_cell_formula_units_Z 4
_cell_length_a 28.205(7)
_cell_length_b 5.7857(14)
_cell_length_c 17.974(4)
_cell_measurement_reflns_used 1945
_cell_measurement_temperature 150(2)
_cell_measurement_theta_max 21.16
_cell_measurement_theta_min 2.66
_cell_volume 2932.6(12)
_computing_cell_refinement 'Bruker SAINT'
_computing_data_collection 'Bruker APEX2'
_computing_data_reduction 'Bruker SAINT'
_computing_molecular_graphics 'Bruker SHELXTL'
_computing_publication_material 'Bruker SHELXTL'
_computing_structure_refinement 'SHELXL-2013 (Sheldrick, 2013)'
_computing_structure_solution 'SHELXS-97 (Sheldrick, 2008)'
_diffrn_ambient_temperature 150(2)
_diffrn_measured_fraction_theta_full 0.997
_diffrn_measured_fraction_theta_max 0.980
_diffrn_measurement_device_type 'Bruker APEX-II CCD'
_diffrn_measurement_method '\f and \w scans'
_diffrn_radiation_monochromator graphite
_diffrn_radiation_source 'fine focus sealed tube'
_diffrn_radiation_type MoK\a
_diffrn_radiation_wavelength 0.71073
_diffrn_reflns_av_R_equivalents 0.1314
_diffrn_reflns_av_unetI/netI 0.1741
_diffrn_reflns_Laue_measured_fraction_full 0.997
_diffrn_reflns_Laue_measured_fraction_max 0.980
_diffrn_reflns_limit_h_max 38
_diffrn_reflns_limit_h_min -37
_diffrn_reflns_limit_k_max 7
_diffrn_reflns_limit_k_min -7
_diffrn_reflns_limit_l_max 24
_diffrn_reflns_limit_l_min -23
_diffrn_reflns_number 18488
_diffrn_reflns_point_group_measured_fraction_full 0.997
_diffrn_reflns_point_group_measured_fraction_max 0.954
_diffrn_reflns_theta_full 25.242
_diffrn_reflns_theta_max 28.774
_diffrn_reflns_theta_min 2.267
_exptl_absorpt_coefficient_mu 0.092
_exptl_absorpt_correction_T_max 0.983
_exptl_absorpt_correction_T_min 0.962
_exptl_absorpt_correction_type multi-scan
_exptl_absorpt_process_details 'Bruker SADABS'
_exptl_crystal_colour colourless
_exptl_crystal_density_diffrn 1.283
_exptl_crystal_description 'thin plate'
_exptl_crystal_F_000 1208
_exptl_crystal_size_max 0.440
_exptl_crystal_size_mid 0.290
_exptl_crystal_size_min 0.190
_refine_diff_density_max 0.444
_refine_diff_density_min -0.384
_refine_diff_density_rms 0.061
_refine_ls_abs_structure_details
;
 Flack x determined using 1216 quotients [(I+)-(I-)]/[(I+)+(I-)]
 (Parsons and Flack (2004), Acta Cryst. A60, s61).
;
_refine_ls_abs_structure_Flack -0.3(10)
_refine_ls_extinction_coef 0.0079(12)
_refine_ls_extinction_expression Fc^*^=kFc[1+0.001xFc^2^\l^3^/sin(2\q)]^-1/4^
_refine_ls_extinction_method SHELXL
_refine_ls_goodness_of_fit_ref 0.958
_refine_ls_hydrogen_treatment constr
_refine_ls_matrix_type full
_refine_ls_number_parameters 376
_refine_ls_number_reflns 7297
_refine_ls_number_restraints 1
_refine_ls_restrained_S_all 0.958
_refine_ls_R_factor_all 0.1443
_refine_ls_R_factor_gt 0.0817
_refine_ls_shift/su_max 0.000
_refine_ls_shift/su_mean 0.000
_refine_ls_structure_factor_coef Fsqd
_refine_ls_weighting_details 'w=1/[\s^2^(Fo^2^)+(0.0659P)^2^] where P=(Fo^2^+2Fc^2^)/3'
_refine_ls_weighting_scheme calc
_refine_ls_wR_factor_gt 0.1554
_refine_ls_wR_factor_ref 0.1807
_reflns_Friedel_coverage 0.778
_reflns_Friedel_fraction_full 0.997
_reflns_Friedel_fraction_max 0.924
_reflns_number_gt 4170
_reflns_number_total 7297
_reflns_threshold_expression 'I > 2\s(I)'
_cod_data_source_file ol6b01395_si_003.cif
_cod_data_source_block G
_cod_original_cell_volume 2932.5(12)
_cod_database_code 1543800
_shelx_space_group_comment
;
The symmetry employed for this shelxl refinement is uniquely defined
by the following loop, which should always be used as a source of
symmetry information in preference to the above space-group names.
They are only intended as comments.
;
_shelx_estimated_absorpt_t_min 0.961
_shelx_estimated_absorpt_t_max 0.983
_shelxl_version_number 2013-3

loop_
_space_group_symop_operation_xyz
'x, y, z'
'-x, y, -z'
'x+1/2, y+1/2, z'
'-x+1/2, y+1/2, -z'

loop_
_atom_site_label
_atom_site_type_symbol
_atom_site_fract_x
_atom_site_fract_y
_atom_site_fract_z
_atom_site_U_iso_or_equiv
_atom_site_adp_type
_atom_site_occupancy
_atom_site_site_symmetry_order
_atom_site_calc_flag
_atom_site_refinement_flags_posn
_atom_site_refinement_flags_adp
O1 O 0.32519(14) -0.1876(8) 0.2491(3) 0.0410(12) Uani 1 1 d . .
O2 O 0.17885(12) -0.3319(7) 0.3422(2) 0.0246(9) Uani 1 1 d . .
O3 O 0.17573(13) 0.1462(7) 0.4941(2) 0.0312(10) Uani 1 1 d . .
O4 O 0.06286(13) 0.4739(7) 0.4055(2) 0.0303(10) Uani 1 1 d . .
H4 H 0.0457 0.4768 0.3668 0.046 Uiso 1 1 calc R U
O5 O 0.04475(13) -0.2622(6) 0.2822(2) 0.0273(10) Uani 1 1 d . .
O6 O -0.01572(12) -0.0367(7) 0.2395(2) 0.0260(9) Uani 1 1 d . .
O7 O 0.31311(12) 0.3910(7) 0.0695(2) 0.0289(10) Uani 1 1 d . .
N1 N 0.24534(15) -0.1211(8) 0.2428(2) 0.0245(11) Uani 1 1 d . .
H1 H 0.2185 -0.1757 0.2596 0.029 Uiso 1 1 calc R U
N2 N 0.25383(14) -0.3716(8) 0.3869(2) 0.0203(10) Uani 1 1 d . .
H2 H 0.2731 -0.3489 0.4253 0.024 Uiso 1 1 calc R U
N3 N 0.14400(16) -0.2041(8) 0.4763(2) 0.0222(10) Uani 1 1 d . .
H3 H 0.1181 -0.2890 0.4741 0.027 Uiso 1 1 calc R U
N4 N 0.04272(15) 0.1243(9) 0.3034(2) 0.0243(11) Uani 1 1 d . .
H4A H 0.0235 0.2435 0.3071 0.029 Uiso 1 1 calc R U
C1 C 0.24102(18) 0.0721(9) 0.1967(3) 0.0194(12) Uani 1 1 d . .
C2 C 0.19801(18) 0.1971(10) 0.1951(3) 0.0225(13) Uani 1 1 d . .
C3 C 0.19453(19) 0.3885(10) 0.1509(3) 0.0250(13) Uani 1 1 d . .
H3A H 0.1656 0.4724 0.1497 0.030 Uiso 1 1 calc R U
C4 C 0.23201(18) 0.4666(10) 0.1071(3) 0.0240(13) Uani 1 1 d . .
H4B H 0.2288 0.6006 0.0768 0.029 Uiso 1 1 calc R U
C5 C 0.27357(18) 0.3411(10) 0.1096(3) 0.0223(13) Uani 1 1 d . .
C6 C 0.27819(18) 0.1448(11) 0.1535(3) 0.0235(12) Uani 1 1 d . .
H6 H 0.3070 0.0601 0.1539 0.028 Uiso 1 1 calc R U
C7 C 0.2846(2) -0.2368(10) 0.2656(3) 0.0246(13) Uani 1 1 d . .
C8 C 0.27375(19) -0.4452(9) 0.3159(3) 0.0230(13) Uani 1 1 d . .
H8 H 0.2492 -0.5410 0.2895 0.028 Uiso 1 1 calc R U
C9 C 0.20678(17) -0.3375(9) 0.3951(3) 0.0173(11) Uani 1 1 d . .
C10 C 0.19015(18) -0.3153(9) 0.4745(3) 0.0218(12) Uani 1 1 d . .
H10A H 0.1881 -0.4707 0.4973 0.026 Uiso 1 1 calc R U
H10B H 0.2134 -0.2231 0.5039 0.026 Uiso 1 1 calc R U
C11 C 0.14050(19) 0.0236(10) 0.4813(3) 0.0206(12) Uani 1 1 d . .
C12 C 0.09190(17) 0.1346(10) 0.4700(3) 0.0222(12) Uani 1 1 d . .
H12 H 0.0679 0.0109 0.4599 0.027 Uiso 1 1 calc R U
C13 C 0.09596(19) 0.2884(10) 0.4009(3) 0.0222(12) Uani 1 1 d . .
H13 H 0.1284 0.3587 0.4027 0.027 Uiso 1 1 calc R U
C14 C 0.09208(17) 0.1493(10) 0.3279(3) 0.0211(11) Uani 1 1 d . .
H14 H 0.1042 -0.0096 0.3391 0.025 Uiso 1 1 calc R U
C15 C 0.12347(19) 0.2492(10) 0.2694(3) 0.0234(13) Uani 1 1 d . .
H15 H 0.1181 0.4012 0.2511 0.028 Uiso 1 1 calc R U
C16 C 0.15859(18) 0.1234(11) 0.2437(3) 0.0249(12) Uani 1 1 d . .
H16 H 0.1587 -0.0346 0.2580 0.030 Uiso 1 1 calc R U
C17 C 0.31670(19) -0.5953(11) 0.3283(3) 0.0302(14) Uani 1 1 d . .
H17A H 0.3417 -0.5055 0.3534 0.045 Uiso 1 1 calc R U
H17B H 0.3281 -0.6505 0.2802 0.045 Uiso 1 1 calc R U
H17C H 0.3083 -0.7279 0.3593 0.045 Uiso 1 1 calc R U
C18 C 0.0786(2) 0.2644(11) 0.5407(3) 0.0338(15) Uani 1 1 d . .
H18A H 0.0759 0.1546 0.5819 0.051 Uiso 1 1 calc R U
H18B H 0.0482 0.3433 0.5326 0.051 Uiso 1 1 calc R U
H18C H 0.1032 0.3786 0.5529 0.051 Uiso 1 1 calc R U
C19 C 0.02580(17) -0.0741(11) 0.2756(3) 0.0212(12) Uani 1 1 d . .
C20 C -0.04832(19) -0.2290(10) 0.2186(3) 0.0272(13) Uani 1 1 d . .
C21 C -0.0633(2) -0.3510(13) 0.2882(3) 0.0365(15) Uani 1 1 d . .
H21A H -0.0358 -0.4298 0.3108 0.055 Uiso 1 1 calc R U
H21B H -0.0879 -0.4647 0.2757 0.055 Uiso 1 1 calc R U
H21C H -0.0758 -0.2379 0.3233 0.055 Uiso 1 1 calc R U
C22 C -0.0887(2) -0.0993(13) 0.1807(4) 0.0413(17) Uani 1 1 d . .
H22A H -0.1019 0.0130 0.2154 0.062 Uiso 1 1 calc R U
H22B H -0.1135 -0.2090 0.1651 0.062 Uiso 1 1 calc R U
H22C H -0.0768 -0.0182 0.1369 0.062 Uiso 1 1 calc R U
C23 C -0.0251(2) -0.3896(12) 0.1636(4) 0.0415(17) Uani 1 1 d . .
H23A H -0.0171 -0.3030 0.1187 0.062 Uiso 1 1 calc R U
H23B H -0.0471 -0.5149 0.1504 0.062 Uiso 1 1 calc R U
H23C H 0.0038 -0.4549 0.1860 0.062 Uiso 1 1 calc R U
C24 C 0.3131(2) 0.5964(11) 0.0266(3) 0.0313(15) Uani 1 1 d . .
H24A H 0.3067 0.7316 0.0586 0.038 Uiso 1 1 calc R U
H24B H 0.2882 0.5886 -0.0128 0.038 Uiso 1 1 calc R U
C25 C 0.36127(19) 0.6202(11) -0.0079(3) 0.0259(13) Uani 1 1 d . .
C26 C 0.3892(2) 0.8123(12) 0.0038(3) 0.0338(15) Uani 1 1 d . .
H26 H 0.3781 0.9330 0.0348 0.041 Uiso 1 1 calc R U
C27 C 0.4330(2) 0.8326(12) -0.0289(4) 0.0432(18) Uani 1 1 d . .
H27 H 0.4520 0.9660 -0.0205 0.052 Uiso 1 1 calc R U
C28 C 0.4486(2) 0.6573(14) -0.0736(4) 0.0424(17) Uani 1 1 d . .
H28 H 0.4789 0.6690 -0.0954 0.051 Uiso 1 1 calc R U
C29 C 0.4213(2) 0.4658(13) -0.0873(4) 0.0418(17) Uani 1 1 d . .
H29 H 0.4322 0.3470 -0.1192 0.050 Uiso 1 1 calc R U
C30 C 0.3772(2) 0.4478(13) -0.0537(4) 0.0395(16) Uani 1 1 d . .
H30 H 0.3580 0.3152 -0.0626 0.047 Uiso 1 1 calc R U

loop_
_atom_site_aniso_label
_atom_site_aniso_U_11
_atom_site_aniso_U_22
_atom_site_aniso_U_33
_atom_site_aniso_U_23
_atom_site_aniso_U_13
_atom_site_aniso_U_12
O1 0.016(2) 0.042(3) 0.065(3) 0.019(2) 0.004(2) 0.0001(19)
O2 0.0180(19) 0.031(2) 0.025(2) 0.0047(18) -0.0013(15) -0.0023(17)
O3 0.025(2) 0.025(2) 0.043(2) 0.004(2) -0.0116(18) -0.0052(19)
O4 0.032(2) 0.032(2) 0.028(2) 0.0014(18) -0.0009(17) 0.0143(18)
O5 0.023(2) 0.023(2) 0.036(2) 0.0059(18) -0.0046(17) 0.0028(17)
O6 0.0152(19) 0.030(2) 0.032(2) 0.0001(18) -0.0074(16) -0.0008(17)
O7 0.022(2) 0.035(2) 0.030(2) 0.012(2) 0.0080(17) 0.0020(18)
N1 0.017(2) 0.035(3) 0.022(2) 0.003(2) 0.0065(19) -0.001(2)
N2 0.016(2) 0.027(3) 0.018(2) -0.002(2) -0.0015(17) 0.003(2)
N3 0.021(2) 0.020(3) 0.026(3) 0.000(2) 0.004(2) 0.0013(19)
N4 0.014(2) 0.027(3) 0.031(3) -0.004(2) -0.0019(19) 0.005(2)
C1 0.016(3) 0.025(3) 0.018(3) 0.001(2) -0.003(2) -0.001(2)
C2 0.021(3) 0.029(3) 0.018(3) -0.004(2) -0.001(2) -0.006(2)
C3 0.017(3) 0.029(3) 0.029(3) -0.002(3) 0.000(2) 0.006(2)
C4 0.024(3) 0.023(3) 0.025(3) 0.003(2) 0.004(2) -0.001(2)
C5 0.017(3) 0.031(3) 0.018(3) 0.000(2) 0.002(2) -0.001(2)
C6 0.019(3) 0.029(3) 0.023(3) -0.002(3) 0.001(2) 0.006(3)
C7 0.025(3) 0.028(3) 0.021(3) -0.009(3) 0.002(2) 0.001(3)
C8 0.018(3) 0.027(3) 0.023(3) -0.002(2) -0.001(2) 0.002(2)
C9 0.021(3) 0.010(3) 0.021(3) 0.000(2) 0.000(2) -0.004(2)
C10 0.022(3) 0.018(3) 0.025(3) 0.002(2) -0.001(2) 0.002(2)
C11 0.021(3) 0.024(3) 0.017(3) 0.002(2) 0.001(2) 0.000(2)
C12 0.018(3) 0.027(3) 0.021(3) 0.000(3) 0.005(2) 0.000(3)
C13 0.020(3) 0.023(3) 0.024(3) 0.004(2) 0.000(2) 0.004(2)
C14 0.014(2) 0.025(3) 0.024(3) 0.000(3) -0.003(2) 0.000(2)
C15 0.022(3) 0.029(3) 0.019(3) 0.005(2) 0.000(2) 0.000(2)
C16 0.020(3) 0.023(3) 0.032(3) 0.002(3) 0.004(2) 0.001(2)
C17 0.034(3) 0.032(4) 0.024(3) -0.002(3) 0.003(3) 0.014(3)
C18 0.044(4) 0.035(4) 0.023(3) -0.002(3) 0.005(3) 0.008(3)
C19 0.015(3) 0.033(3) 0.016(3) 0.006(3) 0.001(2) 0.001(3)
C20 0.021(3) 0.032(3) 0.028(3) -0.007(3) -0.003(2) -0.007(3)
C21 0.026(3) 0.046(4) 0.038(4) 0.000(3) 0.003(3) -0.003(3)
C22 0.025(3) 0.051(4) 0.047(4) 0.009(4) -0.007(3) -0.005(3)
C23 0.035(4) 0.050(4) 0.040(4) -0.015(4) 0.002(3) -0.005(3)
C24 0.029(3) 0.032(4) 0.034(3) 0.008(3) 0.009(3) -0.001(3)
C25 0.023(3) 0.031(3) 0.023(3) 0.006(3) 0.003(2) -0.002(3)
C26 0.030(4) 0.041(4) 0.030(3) -0.001(3) 0.003(3) -0.005(3)
C27 0.038(4) 0.041(4) 0.051(4) 0.004(4) -0.002(3) -0.015(3)
C28 0.030(3) 0.056(5) 0.041(4) 0.009(4) 0.012(3) -0.004(4)
C29 0.034(4) 0.053(5) 0.040(4) -0.002(3) 0.012(3) 0.004(3)
C30 0.032(3) 0.046(4) 0.041(4) 0.002(4) 0.007(3) -0.007(3)

loop_
_atom_type_symbol
_atom_type_description
_atom_type_scat_dispersion_real
_atom_type_scat_dispersion_imag
_atom_type_scat_source
C C 0.0033 0.0016 'International Tables Vol C Tables 4.2.6.8 and 6.1.1.4'
H H 0.0000 0.0000 'International Tables Vol C Tables 4.2.6.8 and 6.1.1.4'
N N 0.0061 0.0033 'International Tables Vol C Tables 4.2.6.8 and 6.1.1.4'
O O 0.0106 0.0060 'International Tables Vol C Tables 4.2.6.8 and 6.1.1.4'

loop_
_geom_angle_atom_site_label_1
_geom_angle_atom_site_label_2
_geom_angle_atom_site_label_3
_geom_angle
C13 O4 H4 109.5
C19 O6 C20 122.0(4)
C5 O7 C24 118.1(4)
C7 N1 C1 129.7(5)
C7 N1 H1 115.1
C1 N1 H1 115.1
C9 N2 C8 122.0(4)
C9 N2 H2 119.0
C8 N2 H2 119.0
C11 N3 C10 120.6(5)
C11 N3 H3 119.7
C10 N3 H3 119.7
C19 N4 C14 122.0(5)
C19 N4 H4A 119.0
C14 N4 H4A 119.0
C6 C1 N1 121.3(5)
C6 C1 C2 119.5(5)
N1 C1 C2 119.2(5)
C3 C2 C1 118.7(5)
C3 C2 C16 121.8(5)
C1 C2 C16 119.5(5)
C2 C3 C4 122.7(5)
C2 C3 H3A 118.6
C4 C3 H3A 118.6
C5 C4 C3 117.4(5)
C5 C4 H4B 121.3
C3 C4 H4B 121.3
O7 C5 C4 124.9(5)
O7 C5 C6 113.8(4)
C4 C5 C6 121.4(5)
C1 C6 C5 120.3(5)
C1 C6 H6 119.8
C5 C6 H6 119.8
O1 C7 N1 125.2(6)
O1 C7 C8 121.5(5)
N1 C7 C8 113.3(5)
N2 C8 C17 111.0(4)
N2 C8 C7 111.5(4)
C17 C8 C7 111.8(5)
N2 C8 H8 107.4
C17 C8 H8 107.4
C7 C8 H8 107.4
O2 C9 N2 122.5(5)
O2 C9 C10 121.6(4)
N2 C9 C10 115.9(4)
N3 C10 C9 110.6(4)
N3 C10 H10A 109.5
C9 C10 H10A 109.5
N3 C10 H10B 109.5
C9 C10 H10B 109.5
H10A C10 H10B 108.1
O3 C11 N3 121.4(5)
O3 C11 C12 120.0(5)
N3 C11 C12 118.6(5)
C11 C12 C18 109.3(4)
C11 C12 C13 105.7(4)
C18 C12 C13 114.3(5)
C11 C12 H12 109.1
C18 C12 H12 109.1
C13 C12 H12 109.1
O4 C13 C12 109.3(4)
O4 C13 C14 114.0(4)
C12 C13 C14 112.4(5)
O4 C13 H13 106.9
C12 C13 H13 106.9
C14 C13 H13 106.9
N4 C14 C15 113.5(4)
N4 C14 C13 111.1(4)
C15 C14 C13 111.2(5)
N4 C14 H14 106.9
C15 C14 H14 106.9
C13 C14 H14 106.9
C16 C15 C14 119.3(5)
C16 C15 H15 120.4
C14 C15 H15 120.4
C15 C16 C2 128.4(6)
C15 C16 H16 115.8
C2 C16 H16 115.8
C8 C17 H17A 109.5
C8 C17 H17B 109.5
H17A C17 H17B 109.5
C8 C17 H17C 109.5
H17A C17 H17C 109.5
H17B C17 H17C 109.5
C12 C18 H18A 109.5
C12 C18 H18B 109.5
H18A C18 H18B 109.5
C12 C18 H18C 109.5
H18A C18 H18C 109.5
H18B C18 H18C 109.5
O5 C19 N4 125.4(5)
O5 C19 O6 124.5(5)
N4 C19 O6 110.1(5)
O6 C20 C21 108.9(5)
O6 C20 C23 110.6(5)
C21 C20 C23 112.7(5)
O6 C20 C22 101.5(5)
C21 C20 C22 112.8(5)
C23 C20 C22 109.8(5)
C20 C21 H21A 109.5
C20 C21 H21B 109.5
H21A C21 H21B 109.5
C20 C21 H21C 109.5
H21A C21 H21C 109.5
H21B C21 H21C 109.5
C20 C22 H22A 109.5
C20 C22 H22B 109.5
H22A C22 H22B 109.5
C20 C22 H22C 109.5
H22A C22 H22C 109.5
H22B C22 H22C 109.5
C20 C23 H23A 109.5
C20 C23 H23B 109.5
H23A C23 H23B 109.5
C20 C23 H23C 109.5
H23A C23 H23C 109.5
H23B C23 H23C 109.5
O7 C24 C25 108.0(5)
O7 C24 H24A 110.1
C25 C24 H24A 110.1
O7 C24 H24B 110.1
C25 C24 H24B 110.1
H24A C24 H24B 108.4
C30 C25 C26 119.1(5)
C30 C25 C24 119.1(5)
C26 C25 C24 121.8(5)
C25 C26 C27 121.1(6)
C25 C26 H26 119.4
C27 C26 H26 119.4
C28 C27 C26 119.0(6)
C28 C27 H27 120.5
C26 C27 H27 120.5
C29 C28 C27 121.2(6)
C29 C28 H28 119.4
C27 C28 H28 119.4
C28 C29 C30 119.0(6)
C28 C29 H29 120.5
C30 C29 H29 120.5
C25 C30 C29 120.6(6)
C25 C30 H30 119.7
C29 C30 H30 119.7

loop_
_geom_bond_atom_site_label_1
_geom_bond_atom_site_label_2
_geom_bond_distance
O1 C7 1.222(6)
O2 C9 1.224(6)
O3 C11 1.239(6)
O4 C13 1.426(6)
O4 H4 0.8400
O5 C19 1.217(7)
O6 C19 1.346(6)
O6 C20 1.487(7)
O7 C5 1.370(6)
O7 C24 1.417(7)
N1 C7 1.351(7)
N1 C1 1.395(7)
N1 H1 0.8800
N2 C9 1.353(6)
N2 C8 1.468(7)
N2 H2 0.8800
N3 C11 1.325(7)
N3 C10 1.453(6)
N3 H3 0.8800
N4 C19 1.336(7)
N4 C14 1.459(6)
N4 H4A 0.8800
C1 C6 1.382(7)
C1 C2 1.412(7)
C2 C3 1.365(8)
C2 C16 1.489(7)
C3 C4 1.405(7)
C3 H3A 0.9500
C4 C5 1.379(7)
C4 H4B 0.9500
C5 C6 1.388(8)
C6 H6 0.9500
C7 C8 1.540(8)
C8 C17 1.504(7)
C8 H8 1.0000
C9 C10 1.516(7)
C10 H10A 0.9900
C10 H10B 0.9900
C11 C12 1.524(7)
C12 C18 1.528(8)
C12 C13 1.535(7)
C12 H12 1.0000
C13 C14 1.541(8)
C13 H13 1.0000
C14 C15 1.503(7)
C14 H14 1.0000
C15 C16 1.320(8)
C15 H15 0.9500
C16 H16 0.9500
C17 H17A 0.9800
C17 H17B 0.9800
C17 H17C 0.9800
C18 H18A 0.9800
C18 H18B 0.9800
C18 H18C 0.9800
C20 C21 1.502(8)
C20 C23 1.515(8)
C20 C22 1.515(8)
C21 H21A 0.9800
C21 H21B 0.9800
C21 H21C 0.9800
C22 H22A 0.9800
C22 H22B 0.9800
C22 H22C 0.9800
C23 H23A 0.9800
C23 H23B 0.9800
C23 H23C 0.9800
C24 C25 1.510(7)
C24 H24A 0.9900
C24 H24B 0.9900
C25 C30 1.374(9)
C25 C26 1.375(8)
C26 C27 1.383(8)
C26 H26 0.9500
C27 C28 1.372(10)
C27 H27 0.9500
C28 C29 1.369(10)
C28 H28 0.9500
C29 C30 1.397(8)
C29 H29 0.9500
C30 H30 0.9500

loop_
_geom_torsion_atom_site_label_1
_geom_torsion_atom_site_label_2
_geom_torsion_atom_site_label_3
_geom_torsion_atom_site_label_4
_geom_torsion
C7 N1 C1 C6 14.6(8)
C7 N1 C1 C2 -164.6(5)
C6 C1 C2 C3 -0.5(8)
N1 C1 C2 C3 178.7(5)
C6 C1 C2 C16 -177.8(5)
N1 C1 C2 C16 1.3(7)
C1 C2 C3 C4 -0.1(8)
C16 C2 C3 C4 177.2(5)
C2 C3 C4 C5 0.2(8)
C24 O7 C5 C4 5.3(8)
C24 O7 C5 C6 -176.0(5)
C3 C4 C5 O7 178.8(5)
C3 C4 C5 C6 0.2(8)
N1 C1 C6 C5 -178.2(5)
C2 C1 C6 C5 0.9(8)
O7 C5 C6 C1 -179.5(5)
C4 C5 C6 C1 -0.8(8)
C1 N1 C7 O1 0.5(9)
C1 N1 C7 C8 -179.1(5)
C9 N2 C8 C17 -147.4(5)
C9 N2 C8 C7 87.2(6)
O1 C7 C8 N2 114.5(6)
N1 C7 C8 N2 -65.9(6)
O1 C7 C8 C17 -10.4(7)
N1 C7 C8 C17 169.2(5)
C8 N2 C9 O2 -11.1(8)
C8 N2 C9 C10 166.6(5)
C11 N3 C10 C9 -89.5(6)
O2 C9 C10 N3 -21.5(7)
N2 C9 C10 N3 160.7(4)
C10 N3 C11 O3 -9.5(8)
C10 N3 C11 C12 170.0(4)
O3 C11 C12 C18 -61.2(7)
N3 C11 C12 C18 119.4(6)
O3 C11 C12 C13 62.3(6)
N3 C11 C12 C13 -117.2(5)
C11 C12 C13 O4 -152.8(4)
C18 C12 C13 O4 -32.5(6)
C11 C12 C13 C14 79.5(5)
C18 C12 C13 C14 -160.2(5)
C19 N4 C14 C15 95.1(6)
C19 N4 C14 C13 -138.8(5)
O4 C13 C14 N4 -37.5(6)
C12 C13 C14 N4 87.6(5)
O4 C13 C14 C15 89.9(5)
C12 C13 C14 C15 -145.0(5)
N4 C14 C15 C16 -117.0(6)
C13 C14 C15 C16 116.9(6)
C14 C15 C16 C2 -169.9(5)
C3 C2 C16 C15 -22.0(9)
C1 C2 C16 C15 155.3(6)
C14 N4 C19 O5 16.9(8)
C14 N4 C19 O6 -163.6(4)
C20 O6 C19 O5 14.4(8)
C20 O6 C19 N4 -165.1(4)
C19 O6 C20 C21 60.7(6)
C19 O6 C20 C23 -63.7(6)
C19 O6 C20 C22 179.8(5)
C5 O7 C24 C25 176.4(4)
O7 C24 C25 C30 58.9(7)
O7 C24 C25 C26 -122.8(6)
C30 C25 C26 C27 -0.9(9)
C24 C25 C26 C27 -179.3(6)
C25 C26 C27 C28 0.0(10)
C26 C27 C28 C29 1.2(10)
C27 C28 C29 C30 -1.4(10)
C26 C25 C30 C29 0.7(9)
C24 C25 C30 C29 179.1(6)
C28 C29 C30 C25 0.4(10)
